data_4127866
loop_
_publ_author_name
'Yamamoto, Kensuke'
'Mohara, Yusei'
'Mutoh, Yuichiro'
'Saito, Shinichi'

_publ_section_title
;
 Ruthenium-Catalyzed (<i>Z</i>)-Selective Hydroboration of Terminal
 Alkynes with Naphthalene-1,8-diaminatoborane.
;
_journal_issue 43
_journal_name_full 'Journal of the American Chemical Society'
_journal_page_first 17042
_journal_page_last 17047
_journal_paper_doi 10.1021/jacs.9b06910
_journal_volume 141
_journal_year 2019
_chemical_formula_sum 'C19 H17 B N2 O'
_chemical_formula_weight 300.15
_space_group_crystal_system orthorhombic
_space_group_IT_number 61
_space_group_name_Hall '-P 2ac 2ab'
_space_group_name_H-M_alt 'P b c a'
_symmetry_cell_setting orthorhombic
_symmetry_space_group_name_Hall '-P 2ac 2ab'
_symmetry_space_group_name_H-M 'P b c a'
_atom_sites_solution_hydrogens mixed
_audit_creation_method SHELXL-2014/7
_cell_angle_alpha 90
_cell_angle_beta 90
_cell_angle_gamma 90
_cell_formula_units_Z 8
_cell_length_a 8.6383(7)
_cell_length_b 13.5782(12)
_cell_length_c 26.556(2)
_cell_measurement_reflns_used 5635
_cell_measurement_temperature 100(2)
_cell_measurement_theta_max 28.06
_cell_measurement_theta_min 2.90
_cell_volume 3114.8(4)
_computing_cell_refinement 'Bruker SAINT'
_computing_data_collection 'Bruker APEX2'
_computing_data_reduction 'Bruker SAINT'
_computing_molecular_graphics 'Yadokari-XG 2009 (Wakita Nemoto et al., 2009)'
_computing_publication_material 'Yadokari-XG 2009 (Wakita,Nemoto et al., 2009)'
_computing_structure_refinement 'SHELXL-2014/7 (Sheldrick, 2014)'
_computing_structure_solution 'SHELXT (Sheldrick, 2015)'
_diffrn_ambient_temperature 100(2)
_diffrn_measured_fraction_theta_full 0.998
_diffrn_measured_fraction_theta_max 0.991
_diffrn_measurement_device_type 'Bruker APEX-II CCD'
_diffrn_measurement_method '\f and \w scans'
_diffrn_radiation_type MoK\a
_diffrn_radiation_wavelength 0.71073
_diffrn_reflns_av_R_equivalents 0.0247
_diffrn_reflns_av_unetI/netI 0.0205
_diffrn_reflns_Laue_measured_fraction_full 0.998
_diffrn_reflns_Laue_measured_fraction_max 0.991
_diffrn_reflns_limit_h_max 7
_diffrn_reflns_limit_h_min -11
_diffrn_reflns_limit_k_max 17
_diffrn_reflns_limit_k_min -16
_diffrn_reflns_limit_l_max 34
_diffrn_reflns_limit_l_min -26
_diffrn_reflns_number 16193
_diffrn_reflns_point_group_measured_fraction_full 0.998
_diffrn_reflns_point_group_measured_fraction_max 0.991
_diffrn_reflns_theta_full 25.242
_diffrn_reflns_theta_max 27.498
_diffrn_reflns_theta_min 1.534
_exptl_absorpt_coefficient_mu 0.079
_exptl_absorpt_correction_T_max 0.990
_exptl_absorpt_correction_T_min 0.926
_exptl_absorpt_correction_type multi-scan
_exptl_absorpt_process_details 'SADABS 2015/4'
_exptl_crystal_colour colourless
_exptl_crystal_density_diffrn 1.280
_exptl_crystal_description prism
_exptl_crystal_F_000 1264
_exptl_crystal_size_max 0.260
_exptl_crystal_size_mid 0.210
_exptl_crystal_size_min 0.130
_refine_diff_density_max 0.261
_refine_diff_density_min -0.195
_refine_diff_density_rms 0.039
_refine_ls_extinction_method none
_refine_ls_goodness_of_fit_ref 1.034
_refine_ls_hydrogen_treatment mixed
_refine_ls_matrix_type full
_refine_ls_number_parameters 217
_refine_ls_number_reflns 3548
_refine_ls_number_restraints 0
_refine_ls_restrained_S_all 1.034
_refine_ls_R_factor_all 0.0448
_refine_ls_R_factor_gt 0.0365
_refine_ls_shift/su_max 0.001
_refine_ls_shift/su_mean 0.000
_refine_ls_structure_factor_coef Fsqd
_refine_ls_weighting_details 'w=1/[\s^2^(Fo^2^)+(0.0447P)^2^+1.1997P] where P=(Fo^2^+2Fc^2^)/3'
_refine_ls_weighting_scheme calc
_refine_ls_wR_factor_gt 0.0929
_refine_ls_wR_factor_ref 0.0987
_reflns_Friedel_coverage 0.000
_reflns_number_gt 2998
_reflns_number_total 3548
_reflns_threshold_expression 'I > 2\s(I)'
_cod_data_source_file ja9b06910_si_002.cif
_cod_data_source_block ymo-5-58_2
_cod_original_cell_volume 3114.8(5)
_cod_original_sg_symbol_H-M Pbca
_cod_database_code 4127866
_shelx_shelxl_version_number 2014/7
_shelx_space_group_comment
;
The symmetry employed for this shelxl refinement is uniquely defined
by the following loop, which should always be used as a source of
symmetry information in preference to the above space-group names.
They are only intended as comments.
;
_shelx_estimated_absorpt_t_min 0.980
_shelx_estimated_absorpt_t_max 0.990

loop_
_space_group_symop_operation_xyz
'x, y, z'
'-x+1/2, -y, z+1/2'
'x+1/2, -y+1/2, -z'
'-x, y+1/2, -z+1/2'
'-x, -y, -z'
'x-1/2, y, -z-1/2'
'-x-1/2, y-1/2, z'
'x, -y-1/2, z-1/2'

loop_
_atom_site_label
_atom_site_type_symbol
_atom_site_fract_x
_atom_site_fract_y
_atom_site_fract_z
_atom_site_U_iso_or_equiv
_atom_site_adp_type
_atom_site_occupancy
_atom_site_site_symmetry_order
_atom_site_calc_flag
_atom_site_refinement_flags_posn
_atom_site_refinement_flags_adp
C1 C 0.23440(13) 0.54180(9) 0.45064(4) 0.0211(2) Uani 1 1 d . .
H1 H 0.1936 0.6052 0.4433 0.025 Uiso 1 1 calc R U
C2 C 0.20831(13) 0.50756(9) 0.49725(4) 0.0203(2) Uani 1 1 d . .
H2 H 0.1407 0.5455 0.5178 0.024 Uiso 1 1 calc R U
B1 B 0.32375(14) 0.49002(10) 0.40690(5) 0.0187(3) Uani 1 1 d . .
N1 N 0.28670(11) 0.39238(7) 0.39234(4) 0.0197(2) Uani 1 1 d . .
H1A H 0.2093(18) 0.3600(11) 0.4073(6) 0.033(4) Uiso 1 1 d . .
C3 C 0.36873(13) 0.33915(8) 0.35644(4) 0.0184(2) Uani 1 1 d . .
C4 C 0.33996(14) 0.24077(9) 0.34682(5) 0.0238(3) Uani 1 1 d . .
H4 H 0.2635 0.2067 0.3657 0.029 Uiso 1 1 calc R U
C5 C 0.42333(16) 0.19113(9) 0.30928(5) 0.0280(3) Uani 1 1 d . .
H5 H 0.4032 0.1233 0.3034 0.034 Uiso 1 1 calc R U
C6 C 0.53306(15) 0.23832(9) 0.28099(5) 0.0264(3) Uani 1 1 d . .
H6 H 0.5868 0.2034 0.2554 0.032 Uiso 1 1 calc R U
C7 C 0.56693(13) 0.33929(8) 0.28977(4) 0.0204(2) Uani 1 1 d . .
C8 C 0.68044(14) 0.39101(9) 0.26187(4) 0.0237(3) Uani 1 1 d . .
H8 H 0.7355 0.3583 0.2358 0.028 Uiso 1 1 calc R U
C9 C 0.71153(13) 0.48787(9) 0.27219(4) 0.0235(3) Uani 1 1 d . .
H9 H 0.7882 0.5214 0.2531 0.028 Uiso 1 1 calc R U
C10 C 0.63192(13) 0.53859(9) 0.31048(4) 0.0203(2) Uani 1 1 d . .
H10 H 0.6549 0.6058 0.3170 0.024 Uiso 1 1 calc R U
C11 C 0.52059(12) 0.49080(8) 0.33864(4) 0.0164(2) Uani 1 1 d . .
N2 N 0.44231(11) 0.53651(7) 0.37840(4) 0.0181(2) Uani 1 1 d . .
H2A H 0.4787(17) 0.5958(12) 0.3879(6) 0.030(4) Uiso 1 1 d . .
C12 C 0.48519(12) 0.38994(8) 0.32842(4) 0.0165(2) Uani 1 1 d . .
C13 C 0.27291(12) 0.41756(8) 0.52019(4) 0.0181(2) Uani 1 1 d . .
C14 C 0.19881(12) 0.37401(9) 0.56132(4) 0.0197(2) Uani 1 1 d . .
H14 H 0.1063 0.4030 0.5738 0.024 Uiso 1 1 calc R U
C15 C 0.25562(13) 0.28978(9) 0.58470(4) 0.0200(2) Uani 1 1 d . .
H15 H 0.2018 0.2611 0.6122 0.024 Uiso 1 1 calc R U
C16 C 0.39289(12) 0.24822(8) 0.56704(4) 0.0184(2) Uani 1 1 d . .
C17 C 0.47016(12) 0.29054(9) 0.52638(4) 0.0196(2) Uani 1 1 d . .
H17 H 0.5631 0.2617 0.5142 0.024 Uiso 1 1 calc R U
C18 C 0.41209(12) 0.37416(9) 0.50375(4) 0.0190(2) Uani 1 1 d . .
H18 H 0.4671 0.4031 0.4765 0.023 Uiso 1 1 calc R U
O1 O 0.46420(9) 0.16762(6) 0.58772(3) 0.0230(2) Uani 1 1 d . .
C19 C 0.39965(15) 0.12741(11) 0.63293(5) 0.0344(3) Uani 1 1 d . .
H19 H 0.3928 0.1791 0.6586 0.052 Uiso 1 1 calc R U
H19A H 0.4660 0.0740 0.6452 0.052 Uiso 1 1 calc R U
H19B H 0.2959 0.1016 0.6259 0.052 Uiso 1 1 calc R U

loop_
_atom_site_aniso_label
_atom_site_aniso_U_11
_atom_site_aniso_U_22
_atom_site_aniso_U_33
_atom_site_aniso_U_23
_atom_site_aniso_U_13
_atom_site_aniso_U_12
C1 0.0164(5) 0.0213(6) 0.0256(6) 0.0014(5) 0.0008(4) 0.0026(4)
C2 0.0151(5) 0.0226(6) 0.0232(6) -0.0019(5) 0.0027(4) 0.0030(4)
B1 0.0155(5) 0.0224(6) 0.0181(6) 0.0035(5) -0.0025(5) 0.0022(5)
N1 0.0166(5) 0.0235(5) 0.0190(5) 0.0039(4) 0.0014(4) -0.0044(4)
C3 0.0187(5) 0.0192(5) 0.0173(5) 0.0033(4) -0.0051(4) -0.0025(4)
C4 0.0271(6) 0.0203(6) 0.0239(6) 0.0056(5) -0.0047(5) -0.0069(5)
C5 0.0371(7) 0.0164(6) 0.0306(7) -0.0013(5) -0.0075(5) -0.0033(5)
C6 0.0324(7) 0.0217(6) 0.0252(6) -0.0050(5) -0.0029(5) 0.0033(5)
C7 0.0221(5) 0.0203(6) 0.0187(6) -0.0005(4) -0.0030(4) 0.0022(4)
C8 0.0244(6) 0.0278(6) 0.0188(6) -0.0007(5) 0.0033(4) 0.0039(5)
C9 0.0219(6) 0.0272(6) 0.0213(6) 0.0053(5) 0.0045(4) -0.0016(5)
C10 0.0205(5) 0.0175(5) 0.0227(6) 0.0022(4) 0.0007(4) -0.0020(4)
C11 0.0156(5) 0.0173(5) 0.0164(5) 0.0013(4) -0.0021(4) 0.0009(4)
N2 0.0181(4) 0.0163(5) 0.0200(5) -0.0017(4) 0.0013(4) -0.0009(4)
C12 0.0163(5) 0.0169(5) 0.0162(5) 0.0020(4) -0.0030(4) -0.0001(4)
C13 0.0161(5) 0.0204(5) 0.0177(5) -0.0027(4) -0.0006(4) 0.0002(4)
C14 0.0147(5) 0.0241(6) 0.0204(6) -0.0036(5) 0.0023(4) 0.0009(4)
C15 0.0160(5) 0.0246(6) 0.0194(6) -0.0004(5) 0.0022(4) -0.0029(4)
C16 0.0168(5) 0.0180(5) 0.0205(6) -0.0015(4) -0.0037(4) -0.0006(4)
C17 0.0150(5) 0.0244(6) 0.0193(6) -0.0041(5) 0.0005(4) 0.0027(4)
C18 0.0164(5) 0.0243(6) 0.0162(5) -0.0008(4) 0.0015(4) 0.0003(4)
O1 0.0186(4) 0.0237(4) 0.0266(5) 0.0053(3) 0.0007(3) 0.0026(3)
C19 0.0267(6) 0.0355(7) 0.0411(8) 0.0191(6) 0.0065(6) 0.0042(6)

loop_
_atom_type_symbol
_atom_type_description
_atom_type_scat_dispersion_real
_atom_type_scat_dispersion_imag
_atom_type_scat_source
C C 0.0033 0.0016 'International Tables Vol C Tables 4.2.6.8 and 6.1.1.4'
H H 0.0000 0.0000 'International Tables Vol C Tables 4.2.6.8 and 6.1.1.4'
B B 0.0013 0.0007 'International Tables Vol C Tables 4.2.6.8 and 6.1.1.4'
N N 0.0061 0.0033 'International Tables Vol C Tables 4.2.6.8 and 6.1.1.4'
O O 0.0106 0.0060 'International Tables Vol C Tables 4.2.6.8 and 6.1.1.4'

loop_
_geom_angle_atom_site_label_1
_geom_angle_atom_site_label_2
_geom_angle_atom_site_label_3
_geom_angle
C2 C1 B1 127.83(11)
C2 C1 H1 116.1
B1 C1 H1 116.1
C1 C2 C13 127.20(11)
C1 C2 H2 116.4
C13 C2 H2 116.4
N1 B1 N2 115.65(11)
N1 B1 C1 120.81(10)
N2 B1 C1 123.52(11)
C3 N1 B1 123.92(10)
C3 N1 H1A 115.5(10)
B1 N1 H1A 120.5(10)
C4 C3 N1 122.50(11)
C4 C3 C12 119.79(11)
N1 C3 C12 117.71(10)
C3 C4 C5 120.22(11)
C3 C4 H4 119.9
C5 C4 H4 119.9
C6 C5 C4 121.39(11)
C6 C5 H5 119.3
C4 C5 H5 119.3
C5 C6 C7 120.27(12)
C5 C6 H6 119.9
C7 C6 H6 119.9
C8 C7 C6 122.37(11)
C8 C7 C12 118.78(10)
C6 C7 C12 118.84(11)
C9 C8 C7 120.49(11)
C9 C8 H8 119.8
C7 C8 H8 119.8
C8 C9 C10 121.23(11)
C8 C9 H9 119.4
C10 C9 H9 119.4
C11 C10 C9 120.11(11)
C11 C10 H10 119.9
C9 C10 H10 119.9
C10 C11 N2 122.48(10)
C10 C11 C12 119.79(10)
N2 C11 C12 117.70(10)
C11 N2 B1 123.58(10)
C11 N2 H2A 116.1(10)
B1 N2 H2A 120.0(10)
C7 C12 C3 119.45(10)
C7 C12 C11 119.59(10)
C3 C12 C11 120.96(10)
C14 C13 C18 117.15(10)
C14 C13 C2 120.01(10)
C18 C13 C2 122.80(10)
C15 C14 C13 122.37(10)
C15 C14 H14 118.8
C13 C14 H14 118.8
C14 C15 C16 118.86(10)
C14 C15 H15 120.6
C16 C15 H15 120.6
O1 C16 C17 115.11(10)
O1 C16 C15 124.79(10)
C17 C16 C15 120.07(10)
C18 C17 C16 120.19(10)
C18 C17 H17 119.9
C16 C17 H17 119.9
C17 C18 C13 121.33(10)
C17 C18 H18 119.3
C13 C18 H18 119.3
C16 O1 C19 117.72(9)
O1 C19 H19 109.5
O1 C19 H19A 109.5
H19 C19 H19A 109.5
O1 C19 H19B 109.5
H19 C19 H19B 109.5
H19A C19 H19B 109.5

loop_
_geom_bond_atom_site_label_1
_geom_bond_atom_site_label_2
_geom_bond_distance
C1 C2 1.3414(17)
C1 B1 1.5617(17)
C1 H1 0.9500
C2 C13 1.4750(16)
C2 H2 0.9500
B1 N1 1.4177(17)
B1 N2 1.4212(16)
N1 C3 1.3905(15)
N1 H1A 0.894(16)
C3 C4 1.3825(16)
C3 C12 1.4288(15)
C4 C5 1.4024(18)
C4 H4 0.9500
C5 C6 1.3688(19)
C5 H5 0.9500
C6 C7 1.4211(17)
C6 H6 0.9500
C7 C8 1.4154(17)
C7 C12 1.4230(16)
C8 C9 1.3700(17)
C8 H8 0.9500
C9 C10 1.4075(16)
C9 H9 0.9500
C10 C11 1.3802(15)
C10 H10 0.9500
C11 N2 1.3992(14)
C11 C12 1.4292(15)
N2 H2A 0.900(16)
C13 C14 1.3973(16)
C13 C18 1.4083(15)
C14 C15 1.3909(16)
C14 H14 0.9500
C15 C16 1.3945(16)
C15 H15 0.9500
C16 O1 1.3706(13)
C16 C17 1.3934(16)
C17 C18 1.3792(16)
C17 H17 0.9500
C18 H18 0.9500
O1 C19 1.4321(15)
C19 H19 0.9800
C19 H19A 0.9800
C19 H19B 0.9800

loop_
_geom_hbond_atom_site_label_D
_geom_hbond_atom_site_label_H
_geom_hbond_atom_site_label_A
_geom_hbond_distance_DH
_geom_hbond_distance_HA
_geom_hbond_distance_DA
_geom_hbond_angle_DHA
_geom_hbond_site_symmetry_A
N1 H1A O1 0.894(16) 2.154(16) 2.9504(12) 148.0(13) 3_456

loop_
_geom_torsion_atom_site_label_1
_geom_torsion_atom_site_label_2
_geom_torsion_atom_site_label_3
_geom_torsion_atom_site_label_4
_geom_torsion
B1 C1 C2 C13 7.5(2)
C2 C1 B1 N1 51.25(17)
C2 C1 B1 N2 -130.50(13)
N2 B1 N1 C3 6.66(16)
C1 B1 N1 C3 -174.96(10)
B1 N1 C3 C4 173.08(11)
B1 N1 C3 C12 -7.77(16)
N1 C3 C4 C5 178.35(11)
C12 C3 C4 C5 -0.78(17)
C3 C4 C5 C6 -0.76(19)
C4 C5 C6 C7 1.08(19)
C5 C6 C7 C8 179.34(12)
C5 C6 C7 C12 0.14(17)
C6 C7 C8 C9 -178.77(11)
C12 C7 C8 C9 0.43(17)
C7 C8 C9 C10 -0.14(18)
C8 C9 C10 C11 0.27(18)
C9 C10 C11 N2 177.44(10)
C9 C10 C11 C12 -0.69(17)
C10 C11 N2 B1 177.88(11)
C12 C11 N2 B1 -3.95(16)
N1 B1 N2 C11 -0.51(16)
C1 B1 N2 C11 -178.84(10)
C8 C7 C12 C3 179.12(10)
C6 C7 C12 C3 -1.65(16)
C8 C7 C12 C11 -0.84(16)
C6 C7 C12 C11 178.39(10)
C4 C3 C12 C7 1.98(16)
N1 C3 C12 C7 -177.20(10)
C4 C3 C12 C11 -178.06(10)
N1 C3 C12 C11 2.76(15)
C10 C11 C12 C7 0.98(16)
N2 C11 C12 C7 -177.24(10)
C10 C11 C12 C3 -178.98(10)
N2 C11 C12 C3 2.80(15)
C1 C2 C13 C14 -158.71(12)
C1 C2 C13 C18 23.92(18)
C18 C13 C14 C15 -1.78(17)
C2 C13 C14 C15 -179.30(10)
C13 C14 C15 C16 1.13(17)
C14 C15 C16 O1 177.57(10)
C14 C15 C16 C17 -0.51(17)
O1 C16 C17 C18 -177.64(10)
C15 C16 C17 C18 0.61(17)
C16 C17 C18 C13 -1.33(17)
C14 C13 C18 C17 1.87(16)
C2 C13 C18 C17 179.31(11)
C17 C16 O1 C19 173.29(11)
C15 C16 O1 C19 -4.86(16)
